data_7051917
loop_
_publ_author_name
'Bhogala, Balakrishna R.'
'Nangia, Ashwini'

_publ_section_title
;
 Ternary and quaternary co-crystals of
 1,3-cis,5-cis-cyclohexanetricarboxylic acid and
 4,4&#x2032;-bipyridines
;
_journal_issue 5
_journal_name_full 'New Journal of Chemistry'
_journal_page_first 800
_journal_paper_doi 10.1039/b800293b
_journal_volume 32
_journal_year 2008
_chemical_formula_moiety (C9H12O6),(C12H10N2),0.5(C12H12N2)
_chemical_formula_sum 'C27 H28 N3 O6'
_chemical_formula_weight 490.52
_chemical_melting_point 481(2)
_chemical_name_systematic
;
cis,cis-1,3,5-cyclohexanetricarboxylic acid
- 1,2-bis(4-pyridyl)ethylene - 1,2-bis(4-pyridyl)ethane
;
_space_group_IT_number 14
_symmetry_cell_setting monoclinic
_symmetry_space_group_name_Hall '-P 2ybc'
_symmetry_space_group_name_H-M 'P 1 21/c 1'
_atom_sites_solution_hydrogens geom
_atom_sites_solution_primary direct
_atom_sites_solution_secondary difmap
_audit_creation_method SHELXL-97
_cell_angle_alpha 90.00
_cell_angle_beta 92.511(2)
_cell_angle_gamma 90.00
_cell_formula_units_Z 4
_cell_length_a 10.5110(14)
_cell_length_b 11.9877(15)
_cell_length_c 19.720(3)
_cell_measurement_reflns_used 2075
_cell_measurement_temperature 100(2)
_cell_measurement_theta_max 20.58
_cell_measurement_theta_min 2.58
_cell_volume 2482.4(6)
_computing_cell_refinement 'Bruker SMART'
_computing_data_collection 'Bruker SMART'
_computing_data_reduction 'Bruker SAINT'
_computing_structure_refinement 'SHELXL-97 (Sheldrick, 1997)'
_computing_structure_solution 'SHELXS-97 (Sheldrick, 1990)'
_diffrn_ambient_temperature 100(2)
_diffrn_measured_fraction_theta_full 0.989
_diffrn_measured_fraction_theta_max 0.989
_diffrn_measurement_device_type 'CCD area detector'
_diffrn_measurement_method 'phi and omega scans'
_diffrn_radiation_monochromator graphite
_diffrn_radiation_source 'fine-focus sealed tube'
_diffrn_radiation_type MoK\a
_diffrn_radiation_wavelength 0.71073
_diffrn_reflns_av_R_equivalents 0.0518
_diffrn_reflns_av_sigmaI/netI 0.0550
_diffrn_reflns_limit_h_max 12
_diffrn_reflns_limit_h_min -12
_diffrn_reflns_limit_k_max 14
_diffrn_reflns_limit_k_min -14
_diffrn_reflns_limit_l_max 24
_diffrn_reflns_limit_l_min -24
_diffrn_reflns_number 18168
_diffrn_reflns_theta_full 26.00
_diffrn_reflns_theta_max 26.00
_diffrn_reflns_theta_min 1.94
_exptl_absorpt_coefficient_mu 0.094
_exptl_absorpt_correction_T_max 0.9898
_exptl_absorpt_correction_T_min 0.9661
_exptl_absorpt_correction_type multi-scan
_exptl_absorpt_process_details 'SADABS - Bruker Nonius area detector scaling and absorption correction - V2.10'
_exptl_crystal_colour colorless
_exptl_crystal_density_diffrn 1.313
_exptl_crystal_density_method 'not measured'
_exptl_crystal_description block
_exptl_crystal_F_000 1036
_exptl_crystal_size_max 0.37
_exptl_crystal_size_mid 0.19
_exptl_crystal_size_min 0.11
_refine_diff_density_max 0.730
_refine_diff_density_min -0.309
_refine_diff_density_rms 0.072
_refine_ls_extinction_method none
_refine_ls_goodness_of_fit_ref 1.031
_refine_ls_hydrogen_treatment mixed
_refine_ls_matrix_type full
_refine_ls_number_parameters 346
_refine_ls_number_reflns 4817
_refine_ls_number_restraints 0
_refine_ls_restrained_S_all 1.031
_refine_ls_R_factor_all 0.1775
_refine_ls_R_factor_gt 0.1154
_refine_ls_shift/su_max 3.617
_refine_ls_shift/su_mean 0.045
_refine_ls_structure_factor_coef Fsqd
_refine_ls_weighting_details 'calc w=1/[\s^2^(Fo^2^)+(0.1320P)^2^+5.1763P] where P=(Fo^2^+2Fc^2^)/3'
_refine_ls_weighting_scheme calc
_refine_ls_wR_factor_gt 0.2787
_refine_ls_wR_factor_ref 0.3229
_reflns_number_gt 2753
_reflns_number_total 4817
_reflns_threshold_expression >2sigma(I)
_cod_data_source_file b800293b.txt
_cod_data_source_block 2
_cod_original_cell_volume 2482.3(6)
_cod_original_sg_symbol_H-M 'P 21/c'
_cod_database_code 7051917

loop_
_symmetry_equiv_pos_as_xyz
'x, y, z'
'-x, y+1/2, -z+1/2'
'-x, -y, -z'
'x, -y-1/2, z-1/2'

loop_
_atom_site_label
_atom_site_type_symbol
_atom_site_fract_x
_atom_site_fract_y
_atom_site_fract_z
_atom_site_U_iso_or_equiv
_atom_site_adp_type
_atom_site_occupancy
_atom_site_symmetry_multiplicity
_atom_site_calc_flag
_atom_site_refinement_flags
_atom_site_disorder_assembly
_atom_site_disorder_group
N27 N 0.6112(4) 0.3385(3) 0.1168(2) 0.0540(11) Uani 1 1 d . . .
C24 C 0.6522(5) 0.5572(4) 0.1571(2) 0.0517(13) Uani 1 1 d . . .
O15 O 0.7024(6) 0.2753(4) 0.3382(2) 0.0861(16) Uani 1 1 d . . .
O9 O 0.5085(5) 0.6490(4) 0.4040(2) 0.0707(12) Uani 1 1 d . . .
O14 O 0.7367(4) 0.1843(3) 0.43375(19) 0.0712(12) Uani 1 1 d . . .
C25 C 0.6596(5) 0.4694(4) 0.2015(2) 0.0557(14) Uani 1 1 d . . .
H25 H 0.6805 0.4826 0.2481 0.067 Uiso 1 1 calc R . .
O12 O 0.9247(5) 0.5678(5) 0.6384(2) 0.0862(17) Uani 1 1 d . . .
N34 N 0.0025(5) 0.9616(5) 0.2668(2) 0.0692(14) Uani 1 1 d . . .
N21 N 0.6695(5) 1.0593(4) 0.2937(3) 0.0682(13) Uani 1 1 d . . .
C31 C 0.0409(5) 0.9953(5) 0.4062(2) 0.0557(14) Uani 1 1 d . . .
C6 C 0.6638(6) 0.4643(4) 0.4236(3) 0.0603(15) Uani 1 1 d . . .
H6A H 0.5798 0.4369 0.4371 0.072 Uiso 1 1 calc R . .
H6B H 0.6572 0.4780 0.3741 0.072 Uiso 1 1 calc R . .
C29 C 0.6279(5) 0.5332(4) 0.0890(2) 0.0510(13) Uani 1 1 d . . .
H29 H 0.6255 0.5906 0.0558 0.061 Uiso 1 1 calc R . .
C19 C 0.6364(5) 0.9281(4) 0.2118(2) 0.0544(13) Uani 1 1 d . . .
H19 H 0.6129 0.9152 0.1654 0.065 Uiso 1 1 calc R . .
C22 C 0.6960(5) 0.9850(5) 0.3387(3) 0.0601(15) Uani 1 1 d . . .
H22 H 0.7176 1.0080 0.3838 0.072 Uiso 1 1 calc R . .
C35 C -0.0047(6) 1.0628(6) 0.2939(3) 0.0710(17) Uani 1 1 d . . .
H35 H -0.0241 1.1241 0.2647 0.085 Uiso 1 1 calc R . .
C26 C 0.6377(5) 0.3649(5) 0.1797(3) 0.0577(14) Uani 1 1 d . . .
H26 H 0.6417 0.3066 0.2124 0.069 Uiso 1 1 calc R . .
C18 C 0.6634(5) 0.8373(4) 0.2533(2) 0.0489(12) Uani 1 1 d . . .
C4 C 0.8183(5) 0.3704(4) 0.5038(2) 0.0544(13) Uani 1 1 d . . .
H4A H 0.9027 0.3356 0.4988 0.065 Uiso 1 1 calc R . .
H4B H 0.7683 0.3204 0.5324 0.065 Uiso 1 1 calc R . .
C13 C 0.7287(6) 0.2698(4) 0.4021(3) 0.0586(14) Uani 1 1 d . . .
C2 C 0.7465(7) 0.5611(5) 0.5295(3) 0.0718(18) Uani 1 1 d . . .
H2A H 0.7846 0.6334 0.5437 0.086 Uiso 1 1 calc R . .
H2B H 0.6764 0.5455 0.5600 0.086 Uiso 1 1 calc R . .
C32 C 0.0470(5) 0.8913(5) 0.3775(3) 0.0635(15) Uani 1 1 d . . .
H32 H 0.0638 0.8281 0.4055 0.076 Uiso 1 1 calc R . .
C7 C 0.5941(6) 0.6616(4) 0.4535(3) 0.0598(15) Uani 1 1 d . . .
C23 C 0.6939(5) 0.8644(6) 0.3226(3) 0.0694(18) Uani 1 1 d . . .
H23 H 0.7117 0.8089 0.3561 0.083 Uiso 1 1 calc R . .
C28 C 0.6069(5) 0.4211(5) 0.0706(2) 0.0575(15) Uani 1 1 d . . .
H28 H 0.5891 0.4033 0.0242 0.069 Uiso 1 1 calc R . .
O8 O 0.5969(6) 0.7385(4) 0.4892(2) 0.116(2) Uani 1 1 d . . .
C10 C 0.9006(6) 0.4686(6) 0.6103(3) 0.0667(17) Uani 1 1 d . . .
O11 O 0.9206(6) 0.3850(4) 0.6352(2) 0.115(2) Uani 1 1 d . . .
C36 C 0.0149(6) 1.0828(6) 0.3631(3) 0.0673(16) Uani 1 1 d . . .
H36 H 0.0103 1.1566 0.3804 0.081 Uiso 1 1 calc R . .
C17 C 0.6607(7) 0.7178(6) 0.2354(4) 0.083(2) Uani 1 1 d . . .
H17 H 0.6604 0.6655 0.2716 0.100 Uiso 1 1 calc R . .
C20 C 0.6417(6) 1.0306(5) 0.2336(3) 0.0685(16) Uani 1 1 d . . .
H20 H 0.6231 1.0881 0.2016 0.082 Uiso 1 1 calc R . .
C30 C 0.0581(5) 1.0101(6) 0.4822(2) 0.0687(17) Uani 1 1 d . . .
H30A H 0.1250 0.9582 0.4997 0.082 Uiso 1 1 calc R . .
H30B H 0.0877 1.0871 0.4919 0.082 Uiso 1 1 calc R . .
C16 C 0.6589(7) 0.6798(6) 0.1757(3) 0.083(2) Uani 1 1 d . . .
H16 H 0.6618 0.7320 0.1396 0.100 Uiso 1 1 calc R . .
C5 C 0.7528(12) 0.3787(6) 0.4358(4) 0.144(5) Uani 1 1 d . . .
H5 H 0.824(11) 0.407(10) 0.409(5) 0.172 Uiso 1 1 calc . . .
C33 C 0.0290(6) 0.8778(6) 0.3091(3) 0.0700(17) Uani 1 1 d . . .
H33 H 0.0359 0.8048 0.2907 0.084 Uiso 1 1 calc R . .
C3 C 0.8368(10) 0.4807(7) 0.5402(4) 0.116(3) Uani 1 1 d . . .
H3 H 0.908(9) 0.513(8) 0.515(5) 0.139 Uiso 1 1 calc . . .
C1 C 0.6887(10) 0.5753(7) 0.4585(4) 0.124(4) Uani 1 1 d . . .
H1 H 0.761(10) 0.607(9) 0.433(5) 0.149 Uiso 1 1 calc . . .
H9 H 0.466(10) 0.702(8) 0.402(5) 0.15(4) Uiso 1 1 d . . .
H15 H 0.696(10) 0.212(9) 0.330(5) 0.16(4) Uiso 1 1 d . . .
H12 H 0.943(9) 0.557(8) 0.671(5) 0.13(4) Uiso 1 1 d . . .

loop_
_atom_site_aniso_label
_atom_site_aniso_U_11
_atom_site_aniso_U_22
_atom_site_aniso_U_33
_atom_site_aniso_U_23
_atom_site_aniso_U_13
_atom_site_aniso_U_12
N27 0.055(3) 0.044(2) 0.062(3) 0.001(2) -0.004(2) -0.006(2)
C24 0.069(3) 0.044(3) 0.043(3) -0.005(2) 0.003(2) 0.001(2)
O15 0.155(5) 0.057(3) 0.042(2) -0.0027(18) -0.046(2) -0.003(3)
O9 0.092(3) 0.048(2) 0.071(3) 0.0106(19) -0.017(2) 0.002(2)
O14 0.112(3) 0.045(2) 0.058(2) 0.0114(18) 0.008(2) 0.009(2)
C25 0.071(4) 0.057(3) 0.038(3) 0.005(2) -0.006(2) -0.001(3)
O12 0.107(4) 0.113(4) 0.037(2) -0.011(2) -0.022(2) -0.034(3)
N34 0.067(3) 0.098(4) 0.041(2) 0.007(3) -0.013(2) 0.026(3)
N21 0.070(3) 0.060(3) 0.073(3) 0.008(3) -0.009(3) -0.002(2)
C31 0.047(3) 0.081(4) 0.038(3) 0.012(3) -0.005(2) 0.015(3)
C6 0.076(4) 0.059(3) 0.043(3) -0.005(2) -0.021(3) 0.004(3)
C29 0.054(3) 0.056(3) 0.043(3) 0.018(2) -0.001(2) 0.002(2)
C19 0.067(4) 0.058(3) 0.038(3) 0.007(2) 0.001(2) 0.002(3)
C22 0.053(3) 0.090(4) 0.036(3) -0.025(3) -0.011(2) -0.008(3)
C35 0.069(4) 0.095(5) 0.048(3) 0.022(3) -0.011(3) 0.027(3)
C26 0.062(3) 0.053(3) 0.057(3) 0.013(3) -0.006(3) -0.003(3)
C18 0.057(3) 0.040(3) 0.050(3) -0.002(2) 0.004(2) -0.011(2)
C4 0.075(4) 0.053(3) 0.033(2) 0.005(2) -0.013(2) -0.004(3)
C13 0.083(4) 0.047(3) 0.046(3) -0.007(2) -0.008(3) 0.004(3)
C2 0.115(5) 0.058(4) 0.041(3) -0.007(2) -0.019(3) -0.010(4)
C32 0.063(4) 0.083(4) 0.044(3) 0.017(3) -0.011(2) 0.014(3)
C7 0.088(4) 0.049(3) 0.042(3) 0.013(2) -0.011(3) -0.006(3)
C23 0.058(3) 0.096(5) 0.054(3) 0.040(3) -0.005(3) -0.010(3)
C28 0.041(3) 0.097(4) 0.033(2) -0.021(3) -0.006(2) 0.000(3)
O8 0.191(6) 0.070(3) 0.082(3) -0.033(3) -0.048(3) 0.043(3)
C10 0.067(4) 0.097(5) 0.035(3) -0.004(3) -0.006(3) -0.018(4)
O11 0.200(6) 0.077(3) 0.060(3) 0.003(2) -0.074(3) -0.013(3)
C36 0.072(4) 0.084(4) 0.045(3) 0.016(3) -0.009(3) 0.025(3)
C17 0.108(6) 0.070(4) 0.071(4) -0.005(3) 0.008(4) -0.015(4)
C20 0.081(4) 0.053(4) 0.071(4) -0.002(3) -0.001(3) 0.001(3)
C30 0.062(4) 0.106(5) 0.037(3) 0.012(3) -0.012(2) 0.022(3)
C16 0.113(6) 0.080(4) 0.057(4) 0.009(3) 0.014(4) -0.017(4)
C5 0.285(14) 0.057(4) 0.079(5) -0.022(4) -0.116(7) 0.049(6)
C33 0.068(4) 0.084(4) 0.057(3) 0.009(3) -0.016(3) 0.019(3)
C3 0.181(10) 0.100(6) 0.062(4) -0.025(4) -0.070(5) 0.026(6)
C1 0.169(9) 0.078(5) 0.117(7) -0.055(5) -0.094(6) 0.067(6)

loop_
_atom_type_symbol
_atom_type_description
_atom_type_scat_dispersion_real
_atom_type_scat_dispersion_imag
_atom_type_scat_source
C C 0.0033 0.0016 'International Tables Vol C Tables 4.2.6.8 and 6.1.1.4'
H H 0.0000 0.0000 'International Tables Vol C Tables 4.2.6.8 and 6.1.1.4'
N N 0.0061 0.0033 'International Tables Vol C Tables 4.2.6.8 and 6.1.1.4'
O O 0.0106 0.0060 'International Tables Vol C Tables 4.2.6.8 and 6.1.1.4'

loop_
_geom_angle_atom_site_label_1
_geom_angle_atom_site_label_2
_geom_angle_atom_site_label_3
_geom_angle
_geom_angle_site_symmetry_1
_geom_angle_site_symmetry_3
_geom_angle_publ_flag
C26 N27 C28 117.8(4) . . ?
C25 C24 C29 117.5(5) . . ?
C25 C24 C16 126.2(5) . . ?
C29 C24 C16 116.1(5) . . ?
C13 O15 H15 99(7) . . ?
C7 O9 H9 108(8) . . ?
C26 C25 C24 120.7(5) . . ?
C26 C25 H25 119.7 . . ?
C24 C25 H25 119.7 . . ?
C10 O12 H12 106(9) . . ?
C33 N34 C35 116.9(5) . . ?
C20 N21 C22 119.9(5) . . ?
C36 C31 C32 116.9(5) . . ?
C36 C31 C30 122.4(6) . . ?
C32 C31 C30 120.6(5) . . ?
C5 C6 C1 117.7(5) . . ?
C5 C6 H6A 107.9 . . ?
C1 C6 H6A 107.9 . . ?
C5 C6 H6B 107.9 . . ?
C1 C6 H6B 107.9 . . ?
H6A C6 H6B 107.2 . . ?
C24 C29 C28 117.9(4) . . ?
C24 C29 H29 121.0 . . ?
C28 C29 H29 121.0 . . ?
C20 C19 C18 122.8(5) . . ?
C20 C19 H19 118.6 . . ?
C18 C19 H19 118.6 . . ?
N21 C22 C23 122.0(5) . . ?
N21 C22 H22 119.0 . . ?
C23 C22 H22 119.0 . . ?
N34 C35 C36 122.9(5) . . ?
N34 C35 H35 118.6 . . ?
C36 C35 H35 118.6 . . ?
N27 C26 C25 124.1(5) . . ?
N27 C26 H26 118.0 . . ?
C25 C26 H26 118.0 . . ?
C19 C18 C23 114.8(5) . . ?
C19 C18 C17 128.4(5) . . ?
C23 C18 C17 116.8(5) . . ?
C5 C4 C3 114.6(5) . . ?
C5 C4 H4A 108.6 . . ?
C3 C4 H4A 108.6 . . ?
C5 C4 H4B 108.6 . . ?
C3 C4 H4B 108.6 . . ?
H4A C4 H4B 107.6 . . ?
O14 C13 O15 124.2(5) . . ?
O14 C13 C5 120.9(5) . . ?
O15 C13 C5 114.9(5) . . ?
C3 C2 C1 118.2(6) . . ?
C3 C2 H2A 107.8 . . ?
C1 C2 H2A 107.8 . . ?
C3 C2 H2B 107.8 . . ?
C1 C2 H2B 107.8 . . ?
H2A C2 H2B 107.1 . . ?
C33 C32 C31 120.6(5) . . ?
C33 C32 H32 119.7 . . ?
C31 C32 H32 119.7 . . ?
O8 C7 O9 122.9(6) . . ?
O8 C7 C1 122.2(6) . . ?
O9 C7 C1 114.9(5) . . ?
C18 C23 C22 115.3(4) . . ?
C18 C23 H23 122.4 . . ?
C22 C23 H23 122.4 . . ?
N27 C28 C29 122.0(4) . . ?
N27 C28 H28 119.0 . . ?
C29 C28 H28 119.0 . . ?
O11 C10 O12 125.7(5) . . ?
O11 C10 C3 123.1(6) . . ?
O12 C10 C3 111.2(7) . . ?
C31 C36 C35 119.5(6) . . ?
C31 C36 H36 120.2 . . ?
C35 C36 H36 120.2 . . ?
C16 C17 C18 125.0(6) . . ?
C16 C17 H17 117.5 . . ?
C18 C17 H17 117.5 . . ?
N21 C20 C19 125.2(6) . . ?
N21 C20 H20 117.4 . . ?
C19 C20 H20 117.4 . . ?
C30 C30 C31 113.2(6) 3_576 . ?
C30 C30 H30A 108.9 3_576 . ?
C31 C30 H30A 108.9 . . ?
C30 C30 H30B 108.9 3_576 . ?
C31 C30 H30B 108.9 . . ?
H30A C30 H30B 107.8 . . ?
C17 C16 C24 125.1(6) . . ?
C17 C16 H16 117.5 . . ?
C24 C16 H16 117.5 . . ?
C6 C5 C13 118.0(7) . . ?
C6 C5 C4 118.9(6) . . ?
C13 C5 C4 114.2(5) . . ?
C6 C5 H5 72(9) . . ?
C13 C5 H5 117(8) . . ?
C4 C5 H5 109(8) . . ?
N34 C33 C32 123.2(6) . . ?
N34 C33 H33 118.4 . . ?
C32 C33 H33 118.4 . . ?
C2 C3 C4 118.0(6) . . ?
C2 C3 C10 119.1(7) . . ?
C4 C3 C10 113.0(6) . . ?
C2 C3 H3 92(6) . . ?
C4 C3 H3 101(5) . . ?
C10 C3 H3 109(5) . . ?
C7 C1 C2 113.2(6) . . ?
C7 C1 C6 119.7(6) . . ?
C2 C1 C6 112.1(6) . . ?
C7 C1 H1 119(5) . . ?
C2 C1 H1 99(5) . . ?
C6 C1 H1 91(5) . . ?

loop_
_geom_bond_atom_site_label_1
_geom_bond_atom_site_label_2
_geom_bond_distance
_geom_bond_site_symmetry_2
_geom_bond_publ_flag
N27 C26 1.300(7) . ?
N27 C28 1.345(7) . ?
C24 C25 1.368(7) . ?
C24 C29 1.387(7) . ?
C24 C16 1.515(8) . ?
O15 C13 1.281(6) . ?
O15 H15 0.78(10) . ?
O9 C7 1.308(7) . ?
O9 H9 0.77(10) . ?
O14 C13 1.201(6) . ?
C25 C26 1.340(7) . ?
C25 H25 0.9500 . ?
O12 C10 1.331(8) . ?
O12 H12 0.68(9) . ?
N34 C33 1.328(7) . ?
N34 C35 1.328(8) . ?
N21 C20 1.255(7) . ?
N21 C22 1.279(7) . ?
C31 C36 1.369(7) . ?
C31 C32 1.372(8) . ?
C31 C30 1.512(7) . ?
C6 C5 1.402(10) . ?
C6 C1 1.516(9) . ?
C6 H6A 0.9900 . ?
C6 H6B 0.9900 . ?
C29 C28 1.406(8) . ?
C29 H29 0.9500 . ?
C19 C20 1.302(8) . ?
C19 C18 1.383(7) . ?
C19 H19 0.9500 . ?
C22 C23 1.480(9) . ?
C22 H22 0.9500 . ?
C35 C36 1.393(8) . ?
C35 H35 0.9500 . ?
C26 H26 0.9500 . ?
C18 C23 1.429(7) . ?
C18 C17 1.475(8) . ?
C4 C5 1.484(7) . ?
C4 C3 1.513(9) . ?
C4 H4A 0.9900 . ?
C4 H4B 0.9900 . ?
C13 C5 1.481(9) . ?
C2 C3 1.362(10) . ?
C2 C1 1.511(9) . ?
C2 H2A 0.9900 . ?
C2 H2B 0.9900 . ?
C32 C33 1.364(8) . ?
C32 H32 0.9500 . ?
C7 O8 1.160(6) . ?
C7 C1 1.435(9) . ?
C23 H23 0.9500 . ?
C28 H28 0.9500 . ?
C10 O11 1.131(7) . ?
C10 C3 1.517(8) . ?
C36 H36 0.9500 . ?
C17 C16 1.262(8) . ?
C17 H17 0.9500 . ?
C20 H20 0.9500 . ?
C30 C30 1.455(11) 3_576 ?
C30 H30A 0.9900 . ?
C30 H30B 0.9900 . ?
C16 H16 0.9500 . ?
C5 H5 0.79(11) . ?
C33 H33 0.9500 . ?
C3 H3 1.06(9) . ?
C1 H1 1.19(9) . ?
